data_2220623
loop_
_publ_author_name
'Barbul, Ioana'
'Varga, Richard A.'
'Silvestru, Cristian'

_publ_section_title
;
 Hydrogen bonding in substitutionally disordered
 di-\m-hydroxido-bis{aquatri[bromido/chlorido(1/2)]tin(IV)} acetone
 disolvate
;
_journal_coeditor_code SI2138
_journal_issue 1
_journal_name_full 'Acta Crystallographica Section E'
_journal_page_first m39
_journal_paper_doi 10.1107/S1600536808040543
_journal_volume 65
_journal_year 2009
_chemical_formula_iupac '[Sn2 Br1.97 Cl4.03 (O H)2 (H2 O)2], 2C3 H6 O'
_chemical_formula_moiety 'Br1.97 Cl4.03 H6 O4 Sn2, 2(C3 H6 O)'
_chemical_formula_sum 'C6 H18 Br1.97 Cl4.03 O6 Sn2'
_chemical_formula_weight 723.80
_chemical_name_systematic
;
di-\m-hydroxido-bis{aquatri[bromido/chlorido(2/1)]tin(IV)} acetone solvate
;
_space_group_IT_number 14
_symmetry_cell_setting monoclinic
_symmetry_space_group_name_Hall '-P 2ybc'
_symmetry_space_group_name_H-M 'P 1 21/c 1'
_atom_sites_solution_hydrogens geom
_atom_sites_solution_primary direct
_atom_sites_solution_secondary difmap
_audit_creation_method SHELXL-97
_cell_angle_alpha 90.00
_cell_angle_beta 103.195(4)
_cell_angle_gamma 90.00
_cell_formula_units_Z 2
_cell_length_a 6.9057(13)
_cell_length_b 14.029(3)
_cell_length_c 11.400(2)
_cell_measurement_reflns_used 1714
_cell_measurement_temperature 297(2)
_cell_measurement_theta_max 24.64
_cell_measurement_theta_min 2.34
_cell_volume 1075.3(4)
_computing_cell_refinement 'SAINT-Plus (Bruker, 2001)'
_computing_data_collection 'SMART (Bruker, 2000)'
_computing_data_reduction 'SAINT-Plus (Bruker, 2001)'
_computing_molecular_graphics 'DIAMOND (Brandenburg & Putz, 2006)'
_computing_publication_material 'publCIF (Westrip, 2009)'
_computing_structure_refinement 'SHELXL97 (Sheldrick, 2008)'
_computing_structure_solution 'SHELXS97 (Sheldrick, 2008)'
_diffrn_ambient_temperature 297(2)
_diffrn_measured_fraction_theta_full 0.997
_diffrn_measured_fraction_theta_max 0.997
_diffrn_measurement_device_type 'Bruker SMART APEX CCD area-detector'
_diffrn_measurement_method '\f and \w'
_diffrn_radiation_monochromator graphite
_diffrn_radiation_source 'fine-focus sealed tube'
_diffrn_radiation_type MoK\a
_diffrn_radiation_wavelength 0.71073
_diffrn_reflns_av_R_equivalents 0.0319
_diffrn_reflns_av_sigmaI/netI 0.0369
_diffrn_reflns_limit_h_max 8
_diffrn_reflns_limit_h_min -7
_diffrn_reflns_limit_k_max 13
_diffrn_reflns_limit_k_min -16
_diffrn_reflns_limit_l_max 13
_diffrn_reflns_limit_l_min -13
_diffrn_reflns_number 5535
_diffrn_reflns_theta_full 25.00
_diffrn_reflns_theta_max 25.00
_diffrn_reflns_theta_min 2.34
_exptl_absorpt_coefficient_mu 6.548
_exptl_absorpt_correction_T_max 0.329
_exptl_absorpt_correction_T_min 0.278
_exptl_absorpt_correction_type multi-scan
_exptl_absorpt_process_details '(SADABS; Bruker, 2000)'
_exptl_crystal_colour colourless
_exptl_crystal_density_diffrn 2.240
_exptl_crystal_density_method 'not measured'
_exptl_crystal_description block
_exptl_crystal_F_000 680
_exptl_crystal_size_max 0.21
_exptl_crystal_size_mid 0.20
_exptl_crystal_size_min 0.17
_refine_diff_density_max 0.915
_refine_diff_density_min -0.753
_refine_ls_extinction_method none
_refine_ls_goodness_of_fit_ref 1.076
_refine_ls_hydrogen_treatment mixed
_refine_ls_matrix_type full
_refine_ls_number_parameters 106
_refine_ls_number_reflns 1891
_refine_ls_number_restraints 2
_refine_ls_restrained_S_all 1.076
_refine_ls_R_factor_all 0.0488
_refine_ls_R_factor_gt 0.0401
_refine_ls_shift/su_max 0.000
_refine_ls_shift/su_mean 0.000
_refine_ls_structure_factor_coef Fsqd
_refine_ls_weighting_details 'w=1/[\s^2^(Fo^2^)+(0.049P)^2^+2.7199P] where P=(Fo^2^+2Fc^2^)/3'
_refine_ls_weighting_scheme calc
_refine_ls_wR_factor_gt 0.0986
_refine_ls_wR_factor_ref 0.1023
_reflns_number_gt 1641
_reflns_number_total 1891
_reflns_threshold_expression I>2\s(I)
_cod_data_source_file si2138.cif
_cod_data_source_block I
_cod_depositor_comments
;
The following automatic conversions were performed:
'_symmetry_cell_setting' value 'Monoclinic' changed to 'monoclinic'
according to '/home/saulius/struct/CIF-dictionaries/cif_core.dic'
dictionary named 'cif_core.dic' version 2.4.1 from 2010-06-29.

Automatic conversion script
Id: cif_fix_enum 1527 2010-12-29 10:47:43Z saulius 

The following automatic conversions were performed:

'_symmetry_cell_setting' value 'Monoclinic' changed to 'monoclinic'
according to /home/saulius/struct/CIF-dictionaries/cif_core.dic
dictionary named 'cif_core.dic' version 2.4.1 from 2010-06-29.

Automatic conversion script
Id: cif_fix_values 1715 2011-07-08 13:25:40Z adriana 
;
_cod_original_sg_symbol_H-M 'P 21/c'
_cod_database_code 2220623
_cod_database_fobs_code 2220623

loop_
_symmetry_equiv_pos_as_xyz
'x, y, z'
'-x, y+1/2, -z+1/2'
'-x, -y, -z'
'x, -y-1/2, z-1/2'

loop_
_atom_site_type_symbol
_atom_site_label
_atom_site_fract_x
_atom_site_fract_y
_atom_site_fract_z
_atom_site_U_iso_or_equiv
_atom_site_adp_type
_atom_site_calc_flag
_atom_site_refinement_flags
_atom_site_occupancy
_atom_site_disorder_assembly
_atom_site_disorder_group
O O2 0.2519(8) 0.6291(4) 0.5292(5) 0.0490(12) Uani d D 1 . .
Sn Sn1 0.34131(6) 0.55296(3) 0.38433(4) 0.03550(19) Uani d . 1 . .
O O1 0.3796(6) 0.4390(3) 0.5018(4) 0.0370(11) Uani d . 1 . .
O O3 0.1078(7) 0.2974(3) 0.4886(5) 0.0535(13) Uani d . 1 . .
C C1 0.1355(11) 0.2115(5) 0.4779(6) 0.0475(17) Uani d . 1 . .
C C2 0.3092(13) 0.1783(7) 0.4365(9) 0.080(3) Uani d . 1 . .
H H2A 0.2750 0.1715 0.3504 0.120 Uiso calc R 1 . .
H H2B 0.3517 0.1179 0.4729 0.120 Uiso calc R 1 . .
H H2C 0.4150 0.2239 0.4589 0.120 Uiso calc R 1 . .
C C3 -0.0070(14) 0.1438(6) 0.5094(8) 0.073(3) Uani d . 1 . .
H H3A -0.0928 0.1768 0.5512 0.109 Uiso calc R 1 . .
H H3B 0.0640 0.0947 0.5603 0.109 Uiso calc R 1 . .
H H3C -0.0852 0.1157 0.4372 0.109 Uiso calc R 1 . .
Br Br2 0.3538(2) 0.70915(9) 0.29307(11) 0.0567(4) Uani d P 0.328(4) . .
Br Br3 0.4654(2) 0.46498(12) 0.23225(13) 0.0661(5) Uani d P 0.328(4) . .
Br Br1 -0.0046(2) 0.51539(12) 0.30386(13) 0.0642(5) Uani d P 0.328(4) . .
Cl Cl2 0.3538(2) 0.70915(9) 0.29307(11) 0.0567(4) Uani d P 0.672(4) . .
Cl Cl3 0.4654(2) 0.46498(12) 0.23225(13) 0.0661(5) Uani d P 0.672(4) . .
Cl Cl1 -0.0046(2) 0.51539(12) 0.30386(13) 0.0642(5) Uani d P 0.672(4) . .
H H2 0.128(5) 0.647(6) 0.520(7) 0.07(3) Uiso d D 1 . .
H H1 0.307(11) 0.396(5) 0.506(6) 0.04(2) Uiso d . 1 . .
H H3 0.282(19) 0.587(7) 0.589(8) 0.15(5) Uiso d D 1 . .

loop_
_atom_site_aniso_label
_atom_site_aniso_U_11
_atom_site_aniso_U_22
_atom_site_aniso_U_33
_atom_site_aniso_U_12
_atom_site_aniso_U_13
_atom_site_aniso_U_23
O2 0.041(3) 0.052(3) 0.055(3) 0.016(2) 0.013(2) 0.008(3)
Sn1 0.0296(3) 0.0384(3) 0.0370(3) -0.00171(19) 0.00458(19) 0.00437(19)
O1 0.026(2) 0.034(3) 0.048(3) -0.008(2) 0.003(2) 0.010(2)
O3 0.042(3) 0.033(3) 0.086(4) 0.000(2) 0.015(3) 0.001(3)
C1 0.046(4) 0.046(5) 0.045(4) 0.001(3) -0.002(3) -0.003(3)
C2 0.070(6) 0.073(6) 0.103(7) 0.003(5) 0.030(6) -0.034(6)
C3 0.092(7) 0.045(5) 0.077(6) -0.013(5) 0.011(5) 0.004(4)
Br2 0.0705(9) 0.0447(8) 0.0525(7) -0.0056(6) 0.0091(6) 0.0170(6)
Br3 0.0596(9) 0.0805(11) 0.0572(8) 0.0018(7) 0.0112(7) -0.0109(7)
Br1 0.0400(8) 0.0857(11) 0.0624(8) -0.0056(7) 0.0025(6) 0.0144(8)
Cl2 0.0705(9) 0.0447(8) 0.0525(7) -0.0056(6) 0.0091(6) 0.0170(6)
Cl3 0.0596(9) 0.0805(11) 0.0572(8) 0.0018(7) 0.0112(7) -0.0109(7)
Cl1 0.0400(8) 0.0857(11) 0.0624(8) -0.0056(7) 0.0025(6) 0.0144(8)

loop_
_atom_type_symbol
_atom_type_description
_atom_type_scat_dispersion_real
_atom_type_scat_dispersion_imag
_atom_type_scat_source
C C 0.0033 0.0016 'International Tables Vol C Tables 4.2.6.8 and 6.1.1.4'
H H 0.0000 0.0000 'International Tables Vol C Tables 4.2.6.8 and 6.1.1.4'
Cl Cl 0.1484 0.1585 'International Tables Vol C Tables 4.2.6.8 and 6.1.1.4'
Sn Sn -0.6537 1.4246 'International Tables Vol C Tables 4.2.6.8 and 6.1.1.4'
O O 0.0106 0.0060 'International Tables Vol C Tables 4.2.6.8 and 6.1.1.4'
Br Br -0.2901 2.4595 'International Tables Vol C Tables 4.2.6.8 and 6.1.1.4'

loop_
_geom_angle_atom_site_label_1
_geom_angle_atom_site_label_2
_geom_angle_atom_site_label_3
_geom_angle_site_symmetry_1
_geom_angle_site_symmetry_3
_geom_angle
_geom_angle_publ_flag
Sn1 O2 H2 . . 119(6) ?
Sn1 O2 H3 . . 102(9) ?
H2 O2 H3 . . 110(10) ?
O1 Sn1 O1 . 3_666 70.8(2) ?
O1 Sn1 O2 . . 84.5(2) ?
O1 Sn1 O2 3_666 . 83.21(19) ?
O1 Sn1 Br1 . . 92.67(13) ?
O1 Sn1 Br1 3_666 . 162.00(13) ?
O2 Sn1 Br1 . . 88.16(15) ?
O1 Sn1 Br2 . . 164.26(14) ?
O1 Sn1 Br2 3_666 . 95.74(13) ?
O2 Sn1 Br2 . . 85.79(15) ?
Br1 Sn1 Br2 . . 99.36(5) ?
O1 Sn1 Br3 . . 93.18(14) ?
O1 Sn1 Br3 3_666 . 92.62(14) ?
O2 Sn1 Br3 . . 175.70(14) ?
Br1 Sn1 Br3 . . 95.57(6) ?
Br2 Sn1 Br3 . . 95.70(5) ?
Sn1 O1 Sn1 . 3_666 109.2(2) ?
Sn1 O1 H1 . . 130(5) ?
Sn1 O1 H1 3_666 . 121(5) ?
O3 C1 C2 . . 120.0(7) ?
O3 C1 C3 . . 118.8(7) ?
C2 C1 C3 . . 121.2(8) ?
C1 C2 H2A . . 109.5 ?
C1 C2 H2B . . 109.5 ?
H2A C2 H2B . . 109.5 ?
C1 C2 H2C . . 109.5 ?
H2A C2 H2C . . 109.5 ?
H2B C2 H2C . . 109.5 ?
C1 C3 H3A . . 109.5 ?
C1 C3 H3B . . 109.5 ?
H3A C3 H3B . . 109.5 ?
C1 C3 H3C . . 109.5 ?
H3A C3 H3C . . 109.5 ?
H3B C3 H3C . . 109.5 ?

loop_
_geom_bond_atom_site_label_1
_geom_bond_atom_site_label_2
_geom_bond_site_symmetry_2
_geom_bond_distance
_geom_bond_publ_flag
O2 Sn1 . 2.171(5) ?
O2 H2 . 0.88(5) ?
O2 H3 . 0.89(9) ?
Sn1 O1 . 2.064(4) ?
Sn1 O1 3_666 2.066(4) ?
Sn1 Br1 . 2.4138(14) ?
Sn1 Br2 . 2.4357(13) ?
Sn1 Br3 . 2.4376(16) ?
O1 Sn1 3_666 2.066(4) ?
O1 H1 . 0.79(7) ?
O3 C1 . 1.230(8) ?
C1 C2 . 1.462(11) ?
C1 C3 . 1.470(11) ?
C2 H2A . 0.9600 ?
C2 H2B . 0.9600 ?
C2 H2C . 0.9600 ?
C3 H3A . 0.9600 ?
C3 H3B . 0.9600 ?
C3 H3C . 0.9600 ?

loop_
_geom_hbond_atom_site_label_D
_geom_hbond_atom_site_label_H
_geom_hbond_atom_site_label_A
_geom_hbond_site_symmetry_A
_geom_hbond_distance_DH
_geom_hbond_distance_HA
_geom_hbond_distance_DA
_geom_hbond_angle_DHA
O1 H1 O3 . 0.79(7) 1.93(7) 2.714(6) 170(7)
O2 H3 X3 3_666 0.89(9) 2.47(10) 3.244(5) 146(8)
O2 H3 X1 3_566 0.89(9) 2.88(12) 3.483(6) 127(8)
O2 H2 O3 3_566 0.88(5) 1.79(5) 2.654(7) 170(4)

loop_
_geom_torsion_atom_site_label_1
_geom_torsion_atom_site_label_2
_geom_torsion_atom_site_label_3
_geom_torsion_atom_site_label_4
_geom_torsion_site_symmetry_1
_geom_torsion_site_symmetry_2
_geom_torsion_site_symmetry_3
_geom_torsion_site_symmetry_4
_geom_torsion
_geom_torsion_publ_flag
O1 Sn1 O1 Sn1 3_666 . . 3_666 0.0 ?
O2 Sn1 O1 Sn1 . . . 3_666 -84.7(2) ?
Br1 Sn1 O1 Sn1 . . . 3_666 -172.60(19) ?
Br2 Sn1 O1 Sn1 . . . 3_666 -32.6(6) ?
Br3 Sn1 O1 Sn1 . . . 3_666 91.67(19) ?
